data_4067496
loop_
_publ_author_name
'Bonnet, Sylvestre'
'Lutz, Martin'
'Spek, Anthony L.'
'van Koten, Gerard'
'Klein Gebbink, Robertus J. M.'

_publ_section_title
;
 Bimetallic \h6,\h1SCS- and PCP-Pincer Ruthenium Palladium Complexes:
 Synthesis, Structure, and Catalytic Activity
;
_journal_issue 5
_journal_name_full Organometallics
_journal_page_first 1157
_journal_paper_doi 10.1021/om900984t
_journal_volume 29
_journal_year 2010
_chemical_formula_moiety 'C24 H36 Cl Pd Ru S2, B F4'
_chemical_formula_sum 'C24 H36 B Cl F4 Pd Ru S2'
_chemical_formula_weight 718.38
_chemical_name_systematic
; 
 ? 
;
_space_group_IT_number 61
_symmetry_cell_setting orthorhombic
_symmetry_space_group_name_Hall '-P 2ac 2ab'
_symmetry_space_group_name_H-M 'P b c a'
_atom_sites_solution_hydrogens difmap
_atom_sites_solution_primary direct
_atom_sites_solution_secondary difmap
_audit_creation_method SHELXL-97
_cell_angle_alpha 90.00
_cell_angle_beta 90.00
_cell_angle_gamma 90.00
_cell_formula_units_Z 8
_cell_length_a 14.66530(11)
_cell_length_b 14.08899(13)
_cell_length_c 26.2077(5)
_cell_measurement_reflns_used 42249
_cell_measurement_temperature 125(2)
_cell_measurement_theta_max 27.50
_cell_measurement_theta_min 1.55
_cell_volume 5415.02(12)
_computing_cell_refinement Peakref
_computing_data_collection 'Nonius COLLECT'
_computing_data_reduction 'EvalCCD, Sadabs'
_computing_structure_refinement 'SHELXL-97 (Sheldrick, 1997)'
_computing_structure_solution 'SHELXS-97 (Sheldrick, 1990)'
_diffrn_ambient_temperature 125(2)
_diffrn_measured_fraction_theta_full 1.000
_diffrn_measured_fraction_theta_max 1.000
_diffrn_measurement_device_type 'Nonius KappaCCD'
_diffrn_measurement_method '\f and \w scans'
_diffrn_radiation_monochromator graphite
_diffrn_radiation_source 'rotating anode'
_diffrn_radiation_type MoK\a
_diffrn_radiation_wavelength 0.71073
_diffrn_reflns_av_R_equivalents 0.0326
_diffrn_reflns_av_sigmaI/netI 0.0153
_diffrn_reflns_limit_h_max 19
_diffrn_reflns_limit_h_min -19
_diffrn_reflns_limit_k_max 18
_diffrn_reflns_limit_k_min -18
_diffrn_reflns_limit_l_max 32
_diffrn_reflns_limit_l_min -34
_diffrn_reflns_number 85467
_diffrn_reflns_theta_full 27.49
_diffrn_reflns_theta_max 27.49
_diffrn_reflns_theta_min 1.55
_exptl_absorpt_coefficient_mu 1.515
_exptl_absorpt_correction_T_max 0.76
_exptl_absorpt_correction_T_min 0.50
_exptl_absorpt_correction_type multi-scan
_exptl_absorpt_process_details Sadabs
_exptl_crystal_colour colourless
_exptl_crystal_density_diffrn 1.762
_exptl_crystal_density_method 'not measured'
_exptl_crystal_description 'irregular block'
_exptl_crystal_F_000 2880
_exptl_crystal_size_max 0.45
_exptl_crystal_size_mid 0.21
_exptl_crystal_size_min 0.18
_refine_diff_density_max 0.420
_refine_diff_density_min -0.427
_refine_diff_density_rms 0.072
_refine_ls_extinction_method none
_refine_ls_goodness_of_fit_ref 1.083
_refine_ls_hydrogen_treatment constr
_refine_ls_matrix_type full
_refine_ls_number_parameters 343
_refine_ls_number_reflns 6206
_refine_ls_number_restraints 123
_refine_ls_restrained_S_all 1.411
_refine_ls_R_factor_all 0.0307
_refine_ls_R_factor_gt 0.0214
_refine_ls_shift/su_max 0.002
_refine_ls_shift/su_mean 0.000
_refine_ls_structure_factor_coef Fsqd
_refine_ls_weighting_details 'calc w=1/[\s^2^(Fo^2^)+(0.0171P)^2^+5.3094P] where P=(Fo^2^+2Fc^2^)/3'
_refine_ls_weighting_scheme calc
_refine_ls_wR_factor_gt 0.0430
_refine_ls_wR_factor_ref 0.0459
_reflns_number_gt 5285
_reflns_number_total 6206
_reflns_threshold_expression I>2\s(I)
_cod_data_source_file om900984t_si_002.cif
_cod_data_source_block s3852a
_cod_database_code 4067496

loop_
_symmetry_equiv_pos_as_xyz
'x, y, z'
'-x+1/2, -y, z+1/2'
'x+1/2, -y+1/2, -z'
'-x, y+1/2, -z+1/2'
'-x, -y, -z'
'x-1/2, y, -z-1/2'
'-x-1/2, y-1/2, z'
'x, -y-1/2, z-1/2'

loop_
_atom_site_label
_atom_site_type_symbol
_atom_site_fract_x
_atom_site_fract_y
_atom_site_fract_z
_atom_site_U_iso_or_equiv
_atom_site_adp_type
_atom_site_occupancy
_atom_site_symmetry_multiplicity
_atom_site_calc_flag
_atom_site_refinement_flags
_atom_site_disorder_assembly
_atom_site_disorder_group
Pd1 Pd 0.607061(13) 0.433568(13) 0.133204(7) 0.01568(5) Uani 1 1 d . . .
Ru1 Ru 0.443274(13) 0.230492(14) 0.138516(7) 0.01266(5) Uani 1 1 d . . .
Cl1 Cl 0.69420(5) 0.54588(5) 0.18021(3) 0.03037(16) Uani 1 1 d . . .
S1 S 0.72697(4) 0.32893(5) 0.12560(3) 0.02136(14) Uani 1 1 d . . .
S2 S 0.47258(4) 0.51802(4) 0.13476(2) 0.01730(13) Uani 1 1 d . . .
C1 C 0.53434(17) 0.33475(17) 0.09850(9) 0.0148(5) Uani 1 1 d . . .
C2 C 0.57051(17) 0.24132(18) 0.09200(9) 0.0163(5) Uani 1 1 d . . .
C3 C 0.51530(18) 0.16791(18) 0.07221(9) 0.0180(5) Uani 1 1 d . . .
H3 H 0.5400 0.1060 0.0680 0.022 Uiso 1 1 calc R . .
C4 C 0.42418(18) 0.18559(19) 0.05863(9) 0.0195(5) Uani 1 1 d . . .
H4 H 0.3877 0.1358 0.0452 0.023 Uiso 1 1 calc R . .
C5 C 0.38678(18) 0.27697(18) 0.06481(9) 0.0185(5) Uani 1 1 d . . .
H5 H 0.3251 0.2887 0.0557 0.022 Uiso 1 1 calc R . .
C6 C 0.44150(17) 0.35152(18) 0.08464(9) 0.0160(5) Uani 1 1 d . . .
C7 C 0.66778(17) 0.22144(18) 0.10622(10) 0.0197(5) Uani 1 1 d . . .
H7A H 0.6997 0.1930 0.0767 0.024 Uiso 1 1 calc R . .
H7B H 0.6693 0.1750 0.1346 0.024 Uiso 1 1 calc R . .
C8 C 0.78307(19) 0.3621(2) 0.06498(11) 0.0269(6) Uani 1 1 d . . .
H8 H 0.8221 0.3074 0.0542 0.032 Uiso 1 1 calc R . .
C9 C 0.7162(2) 0.3820(2) 0.02213(12) 0.0322(7) Uani 1 1 d . . .
H9A H 0.6774 0.4360 0.0315 0.048 Uiso 1 1 calc R . .
H9B H 0.6781 0.3259 0.0164 0.048 Uiso 1 1 calc R . .
H9C H 0.7498 0.3971 -0.0091 0.048 Uiso 1 1 calc R . .
C10 C 0.8456(2) 0.4454(2) 0.07599(14) 0.0389(8) Uani 1 1 d . . .
H10A H 0.8820 0.4597 0.0456 0.058 Uiso 1 1 calc R . .
H10B H 0.8864 0.4292 0.1043 0.058 Uiso 1 1 calc R . .
H10C H 0.8090 0.5010 0.0852 0.058 Uiso 1 1 calc R . .
C11 C 0.40247(18) 0.44896(18) 0.09054(10) 0.0202(5) Uani 1 1 d . . .
H11A H 0.3394 0.4446 0.1037 0.024 Uiso 1 1 calc R . .
H11B H 0.4006 0.4810 0.0569 0.024 Uiso 1 1 calc R . .
C12 C 0.4836(2) 0.63049(18) 0.09933(10) 0.0227(6) Uani 1 1 d . . .
H12 H 0.4217 0.6483 0.0866 0.027 Uiso 1 1 calc R . .
C13 C 0.5462(2) 0.6221(2) 0.05349(11) 0.0347(8) Uani 1 1 d . . .
H13A H 0.5437 0.6810 0.0336 0.052 Uiso 1 1 calc R . .
H13B H 0.5265 0.5688 0.0322 0.052 Uiso 1 1 calc R . .
H13C H 0.6089 0.6113 0.0651 0.052 Uiso 1 1 calc R . .
C14 C 0.5140(2) 0.7069(2) 0.13637(11) 0.0305(7) Uani 1 1 d . . .
H14A H 0.5745 0.6910 0.1498 0.046 Uiso 1 1 calc R . .
H14B H 0.4704 0.7110 0.1646 0.046 Uiso 1 1 calc R . .
H14C H 0.5169 0.7681 0.1186 0.046 Uiso 1 1 calc R . .
C15 C 0.48039(19) 0.16919(19) 0.21208(9) 0.0200(5) Uani 1 1 d . . .
C16 C 0.4445(2) 0.26289(19) 0.22022(9) 0.0218(6) Uani 1 1 d . . .
C17 C 0.35249(19) 0.2643(2) 0.20232(10) 0.0224(6) Uani 1 1 d . . .
C18 C 0.33149(18) 0.17220(19) 0.18333(10) 0.0211(6) Uani 1 1 d . . .
C19 C 0.40974(18) 0.11352(18) 0.18955(9) 0.0190(5) Uani 1 1 d . . .
C20 C 0.5725(2) 0.1338(2) 0.22704(11) 0.0311(7) Uani 1 1 d . . .
H20A H 0.5690 0.1040 0.2608 0.047 Uiso 1 1 calc R . .
H20B H 0.6154 0.1870 0.2282 0.047 Uiso 1 1 calc R . .
H20C H 0.5935 0.0870 0.2020 0.047 Uiso 1 1 calc R . .
C21 C 0.4922(2) 0.3428(2) 0.24617(11) 0.0341(7) Uani 1 1 d . . .
H21A H 0.4721 0.4031 0.2313 0.051 Uiso 1 1 calc R . .
H21B H 0.5582 0.3360 0.2416 0.051 Uiso 1 1 calc R . .
H21C H 0.4776 0.3419 0.2827 0.051 Uiso 1 1 calc R . .
C22 C 0.2882(2) 0.3465(2) 0.20655(12) 0.0375(8) Uani 1 1 d . . .
H22A H 0.2428 0.3429 0.1791 0.056 Uiso 1 1 calc R . .
H22B H 0.3224 0.4060 0.2036 0.056 Uiso 1 1 calc R . .
H22C H 0.2572 0.3444 0.2397 0.056 Uiso 1 1 calc R . .
C23 C 0.2418(2) 0.1397(2) 0.16187(13) 0.0349(7) Uani 1 1 d . . .
H23A H 0.2058 0.1095 0.1889 0.052 Uiso 1 1 calc R . .
H23B H 0.2526 0.0939 0.1344 0.052 Uiso 1 1 calc R . .
H23C H 0.2084 0.1945 0.1484 0.052 Uiso 1 1 calc R . .
C24 C 0.4140(2) 0.0100(2) 0.17731(11) 0.0303(7) Uani 1 1 d . . .
H24A H 0.4774 -0.0084 0.1709 0.045 Uiso 1 1 calc R . .
H24B H 0.3772 -0.0030 0.1469 0.045 Uiso 1 1 calc R . .
H24C H 0.3901 -0.0267 0.2062 0.045 Uiso 1 1 calc R . .
F1 F 0.20203(16) 0.36380(16) 0.00624(7) 0.0595(6) Uani 1 1 d D A .
F2A F 0.1649(4) 0.3240(4) 0.0879(2) 0.0549(18) Uani 0.59 1 d PDU A 1
F3A F 0.1833(3) 0.4737(2) 0.06357(13) 0.0464(9) Uani 0.59 1 d PDU A 1
F4A F 0.0585(2) 0.3947(5) 0.03965(17) 0.0735(14) Uani 0.59 1 d PDU A 1
F2B F 0.1855(5) 0.3583(6) 0.0925(2) 0.058(3) Uani 0.41 1 d PDU A 2
F3B F 0.1097(5) 0.4684(4) 0.0464(2) 0.071(2) Uani 0.41 1 d PDU A 2
F4B F 0.0774(4) 0.3150(5) 0.0375(2) 0.077(2) Uani 0.41 1 d PDU A 2
B1 B 0.1478(2) 0.3833(2) 0.04769(12) 0.0294(7) Uani 1 1 d D . .

loop_
_atom_site_aniso_label
_atom_site_aniso_U_11
_atom_site_aniso_U_22
_atom_site_aniso_U_33
_atom_site_aniso_U_23
_atom_site_aniso_U_13
_atom_site_aniso_U_12
Pd1 0.01590(9) 0.01251(9) 0.01864(10) -0.00068(7) 0.00114(8) -0.00163(7)
Ru1 0.01450(10) 0.01077(9) 0.01270(9) 0.00013(7) 0.00034(7) -0.00126(7)
Cl1 0.0291(4) 0.0268(4) 0.0352(4) -0.0094(3) -0.0025(3) -0.0078(3)
S1 0.0165(3) 0.0181(3) 0.0294(4) -0.0001(3) -0.0026(3) 0.0006(3)
S2 0.0207(3) 0.0127(3) 0.0185(3) 0.0011(2) 0.0042(2) 0.0010(2)
C1 0.0174(12) 0.0133(12) 0.0136(11) 0.0020(9) 0.0034(9) -0.0020(10)
C2 0.0180(12) 0.0162(12) 0.0147(11) 0.0008(9) 0.0045(10) -0.0003(10)
C3 0.0241(14) 0.0149(13) 0.0148(12) -0.0026(10) 0.0047(10) 0.0005(10)
C4 0.0243(14) 0.0201(14) 0.0142(12) -0.0019(10) 0.0005(10) -0.0047(11)
C5 0.0190(13) 0.0222(14) 0.0142(12) 0.0024(10) -0.0028(10) 0.0001(11)
C6 0.0195(13) 0.0144(12) 0.0142(11) 0.0018(9) 0.0019(10) 0.0011(10)
C7 0.0176(13) 0.0137(12) 0.0277(14) 0.0009(10) 0.0028(10) 0.0008(10)
C8 0.0193(13) 0.0212(14) 0.0402(17) -0.0013(12) 0.0114(12) -0.0007(11)
C9 0.0304(16) 0.0339(17) 0.0323(16) 0.0044(13) 0.0129(13) 0.0040(13)
C10 0.0308(17) 0.0293(17) 0.057(2) -0.0028(15) 0.0134(16) -0.0089(14)
C11 0.0201(13) 0.0165(13) 0.0241(13) 0.0019(10) -0.0027(11) 0.0019(10)
C12 0.0319(15) 0.0127(12) 0.0234(14) 0.0035(10) 0.0039(12) 0.0023(11)
C13 0.053(2) 0.0241(16) 0.0271(15) 0.0035(12) 0.0159(14) -0.0047(14)
C14 0.0432(18) 0.0171(14) 0.0313(16) 0.0013(12) 0.0029(14) -0.0029(13)
C15 0.0241(14) 0.0227(14) 0.0133(12) 0.0046(10) -0.0001(10) -0.0033(11)
C16 0.0356(16) 0.0195(13) 0.0103(11) 0.0007(10) 0.0011(11) -0.0058(12)
C17 0.0282(14) 0.0241(14) 0.0149(12) 0.0019(11) 0.0072(11) 0.0034(12)
C18 0.0201(14) 0.0246(14) 0.0185(13) 0.0045(11) 0.0049(11) -0.0032(11)
C19 0.0246(14) 0.0163(13) 0.0160(12) 0.0047(10) 0.0026(10) -0.0031(11)
C20 0.0283(16) 0.0398(18) 0.0251(15) 0.0074(13) -0.0067(12) 0.0037(14)
C21 0.058(2) 0.0235(15) 0.0204(14) -0.0014(12) -0.0056(14) -0.0106(15)
C22 0.0447(19) 0.0356(18) 0.0320(17) 0.0021(14) 0.0144(15) 0.0174(16)
C23 0.0207(15) 0.0421(19) 0.0418(18) 0.0046(15) 0.0014(13) -0.0086(14)
C24 0.0456(19) 0.0167(14) 0.0284(15) 0.0039(12) -0.0051(14) -0.0027(13)
F1 0.0754(16) 0.0703(15) 0.0329(11) -0.0093(10) 0.0030(11) 0.0351(13)
F2A 0.060(4) 0.043(3) 0.061(4) 0.029(3) 0.002(3) 0.008(2)
F3A 0.066(3) 0.0300(18) 0.043(2) -0.0074(15) 0.0156(19) -0.0070(18)
F4A 0.032(2) 0.122(4) 0.066(3) -0.008(3) -0.0211(19) 0.015(3)
F2B 0.044(4) 0.108(8) 0.022(3) -0.015(4) -0.013(3) 0.034(5)
F3B 0.112(6) 0.031(3) 0.071(4) 0.016(3) 0.043(4) 0.037(4)
F4B 0.096(5) 0.088(5) 0.047(3) 0.000(4) -0.008(3) -0.061(4)
B1 0.0309(18) 0.0276(18) 0.0298(18) 0.0017(14) -0.0061(14) 0.0059(15)

loop_
_atom_type_symbol
_atom_type_description
_atom_type_scat_dispersion_real
_atom_type_scat_dispersion_imag
_atom_type_scat_source
C C 0.0033 0.0016 'International Tables Vol C Tables 4.2.6.8 and 6.1.1.4'
H H 0.0000 0.0000 'International Tables Vol C Tables 4.2.6.8 and 6.1.1.4'
B B 0.0013 0.0007 'International Tables Vol C Tables 4.2.6.8 and 6.1.1.4'
Cl Cl 0.1484 0.1585 'International Tables Vol C Tables 4.2.6.8 and 6.1.1.4'
F F 0.0171 0.0103 'International Tables Vol C Tables 4.2.6.8 and 6.1.1.4'
Pd Pd -0.9988 1.0072 'International Tables Vol C Tables 4.2.6.8 and 6.1.1.4'
Ru Ru -1.2594 0.8363 'International Tables Vol C Tables 4.2.6.8 and 6.1.1.4'
S S 0.1246 0.1234 'International Tables Vol C Tables 4.2.6.8 and 6.1.1.4'

loop_
_geom_angle_atom_site_label_1
_geom_angle_atom_site_label_2
_geom_angle_atom_site_label_3
_geom_angle
C1 Pd1 S1 85.48(7)
C1 Pd1 S2 84.84(7)
S1 Pd1 S2 170.30(2)
C1 Pd1 Cl1 176.00(7)
S1 Pd1 Cl1 93.47(3)
S2 Pd1 Cl1 96.15(3)
C18 Ru1 C19 38.16(10)
C18 Ru1 C15 64.02(10)
C19 Ru1 C15 38.22(10)
C18 Ru1 C16 63.72(10)
C19 Ru1 C16 63.84(10)
C15 Ru1 C16 38.39(10)
C18 Ru1 C17 38.03(10)
C19 Ru1 C17 63.79(10)
C15 Ru1 C17 64.08(10)
C16 Ru1 C17 38.08(10)
C18 Ru1 C5 107.58(10)
C19 Ru1 C5 132.74(10)
C15 Ru1 C5 170.78(10)
C16 Ru1 C5 143.05(10)
C17 Ru1 C5 112.12(10)
C18 Ru1 C4 107.95(10)
C19 Ru1 C4 109.70(10)
C15 Ru1 C4 139.22(10)
C16 Ru1 C4 171.67(10)
C17 Ru1 C4 135.25(10)
C5 Ru1 C4 37.29(10)
C18 Ru1 C6 128.73(10)
C19 Ru1 C6 166.27(10)
C15 Ru1 C6 150.63(10)
C16 Ru1 C6 117.60(10)
C17 Ru1 C6 108.22(10)
C5 Ru1 C6 37.53(9)
C4 Ru1 C6 67.29(10)
C18 Ru1 C3 129.17(10)
C19 Ru1 C3 106.73(10)
C15 Ru1 C3 114.61(10)
C16 Ru1 C3 147.75(10)
C17 Ru1 C3 167.12(10)
C5 Ru1 C3 67.03(10)
C4 Ru1 C3 37.06(10)
C6 Ru1 C3 79.16(9)
C18 Ru1 C2 161.60(10)
C19 Ru1 C2 125.11(10)
C15 Ru1 C2 107.51(10)
C16 Ru1 C2 120.84(10)
C17 Ru1 C2 155.46(10)
C5 Ru1 C2 79.35(9)
C4 Ru1 C2 66.89(10)
C6 Ru1 C2 66.99(9)
C3 Ru1 C2 37.00(9)
C18 Ru1 C1 161.18(10)
C19 Ru1 C1 156.33(10)
C15 Ru1 C1 121.56(9)
C16 Ru1 C1 108.39(9)
C17 Ru1 C1 125.19(10)
C5 Ru1 C1 67.63(9)
C4 Ru1 C1 79.62(9)
C6 Ru1 C1 37.37(9)
C3 Ru1 C1 67.08(9)
C2 Ru1 C1 37.21(9)
C7 S1 C8 100.54(13)
C7 S1 Pd1 101.12(9)
C8 S1 Pd1 104.62(10)
C11 S2 C12 100.81(12)
C11 S2 Pd1 101.26(9)
C12 S2 Pd1 111.08(9)
C6 C1 C2 118.4(2)
C6 C1 Pd1 120.99(18)
C2 C1 Pd1 120.24(18)
C6 C1 Ru1 70.13(14)
C2 C1 Ru1 70.97(14)
Pd1 C1 Ru1 124.55(11)
C3 C2 C1 120.4(2)
C3 C2 C7 120.0(2)
C1 C2 C7 119.7(2)
C3 C2 Ru1 70.83(14)
C1 C2 Ru1 71.82(14)
C7 C2 Ru1 130.21(18)
C4 C3 C2 120.6(2)
C4 C3 Ru1 71.02(14)
C2 C3 Ru1 72.18(14)
C4 C3 H3 119.7
C2 C3 H3 119.7
Ru1 C3 H3 129.5
C3 C4 C5 120.2(2)
C3 C4 Ru1 71.91(14)
C5 C4 Ru1 71.22(14)
C3 C4 H4 119.9
C5 C4 H4 119.9
Ru1 C4 H4 129.4
C4 C5 C6 119.9(2)
C4 C5 Ru1 71.49(14)
C6 C5 Ru1 71.72(14)
C4 C5 H5 120.1
C6 C5 H5 120.1
Ru1 C5 H5 129.0
C5 C6 C1 120.6(2)
C5 C6 C11 120.0(2)
C1 C6 C11 119.4(2)
C5 C6 Ru1 70.76(14)
C1 C6 Ru1 72.50(14)
C11 C6 Ru1 130.21(18)
C2 C7 S1 111.58(18)
C2 C7 H7A 109.3
S1 C7 H7A 109.3
C2 C7 H7B 109.3
S1 C7 H7B 109.3
H7A C7 H7B 108.0
C10 C8 C9 112.9(3)
C10 C8 S1 107.5(2)
C9 C8 S1 113.27(19)
C10 C8 H8 107.6
C9 C8 H8 107.6
S1 C8 H8 107.6
C8 C9 H9A 109.5
C8 C9 H9B 109.5
H9A C9 H9B 109.5
C8 C9 H9C 109.5
H9A C9 H9C 109.5
H9B C9 H9C 109.5
C8 C10 H10A 109.5
C8 C10 H10B 109.5
H10A C10 H10B 109.5
C8 C10 H10C 109.5
H10A C10 H10C 109.5
H10B C10 H10C 109.5
C6 C11 S2 109.80(18)
C6 C11 H11A 109.7
S2 C11 H11A 109.7
C6 C11 H11B 109.7
S2 C11 H11B 109.7
H11A C11 H11B 108.2
C14 C12 C13 112.6(2)
C14 C12 S2 108.27(19)
C13 C12 S2 112.68(19)
C14 C12 H12 107.7
C13 C12 H12 107.7
S2 C12 H12 107.7
C12 C13 H13A 109.5
C12 C13 H13B 109.5
H13A C13 H13B 109.5
C12 C13 H13C 109.5
H13A C13 H13C 109.5
H13B C13 H13C 109.5
C12 C14 H14A 109.5
C12 C14 H14B 109.5
H14A C14 H14B 109.5
C12 C14 H14C 109.5
H14A C14 H14C 109.5
H14B C14 H14C 109.5
C19 C15 C16 107.5(2)
C19 C15 C20 125.6(3)
C16 C15 C20 126.8(3)
C19 C15 Ru1 70.78(14)
C16 C15 Ru1 71.10(14)
C20 C15 Ru1 126.18(19)
C17 C16 C15 108.0(2)
C17 C16 C21 125.7(3)
C15 C16 C21 126.2(3)
C17 C16 Ru1 70.98(14)
C15 C16 Ru1 70.51(14)
C21 C16 Ru1 127.44(19)
C18 C17 C16 107.9(2)
C18 C17 C22 126.5(3)
C16 C17 C22 125.5(3)
C18 C17 Ru1 70.51(15)
C16 C17 Ru1 70.94(15)
C22 C17 Ru1 127.39(19)
C17 C18 C19 108.3(2)
C17 C18 C23 126.7(3)
C19 C18 C23 124.9(3)
C17 C18 Ru1 71.46(15)
C19 C18 Ru1 70.97(14)
C23 C18 Ru1 124.92(19)
C18 C19 C15 108.3(2)
C18 C19 C24 125.1(3)
C15 C19 C24 126.5(3)
C18 C19 Ru1 70.88(14)
C15 C19 Ru1 71.01(14)
C24 C19 Ru1 126.67(19)
C15 C20 H20A 109.5
C15 C20 H20B 109.5
H20A C20 H20B 109.5
C15 C20 H20C 109.5
H20A C20 H20C 109.5
H20B C20 H20C 109.5
C16 C21 H21A 109.5
C16 C21 H21B 109.5
H21A C21 H21B 109.5
C16 C21 H21C 109.5
H21A C21 H21C 109.5
H21B C21 H21C 109.5
C17 C22 H22A 109.5
C17 C22 H22B 109.5
H22A C22 H22B 109.5
C17 C22 H22C 109.5
H22A C22 H22C 109.5
H22B C22 H22C 109.5
C18 C23 H23A 109.5
C18 C23 H23B 109.5
H23A C23 H23B 109.5
C18 C23 H23C 109.5
H23A C23 H23C 109.5
H23B C23 H23C 109.5
C19 C24 H24A 109.5
C19 C24 H24B 109.5
H24A C24 H24B 109.5
C19 C24 H24C 109.5
H24A C24 H24C 109.5
H24B C24 H24C 109.5
F3B B1 F2B 115.6(5)
F4A B1 F2A 112.1(4)
F3B B1 F1 113.9(3)
F4A B1 F1 117.8(3)
F2B B1 F1 113.6(4)
F2A B1 F1 112.4(4)
F3B B1 F4B 107.4(5)
F2B B1 F4B 106.4(4)
F1 B1 F4B 97.8(3)
F4A B1 F3A 107.1(4)
F2A B1 F3A 104.6(3)
F1 B1 F3A 101.3(3)

loop_
_geom_bond_atom_site_label_1
_geom_bond_atom_site_label_2
_geom_bond_distance
Pd1 C1 1.976(2)
Pd1 S1 2.3033(7)
Pd1 S2 2.3037(7)
Pd1 Cl1 2.3780(7)
Ru1 C18 2.177(3)
Ru1 C19 2.179(2)
Ru1 C15 2.182(2)
Ru1 C16 2.189(2)
Ru1 C17 2.190(3)
Ru1 C5 2.201(2)
Ru1 C4 2.205(2)
Ru1 C6 2.214(2)
Ru1 C3 2.217(2)
Ru1 C2 2.234(2)
Ru1 C1 2.245(2)
S1 C7 1.818(3)
S1 C8 1.849(3)
S2 C11 1.829(3)
S2 C12 1.844(3)
C1 C6 1.429(4)
C1 C2 1.429(3)
C2 C3 1.412(4)
C2 C7 1.501(3)
C3 C4 1.405(4)
C3 H3 0.9500
C4 C5 1.409(4)
C4 H4 0.9500
C5 C6 1.420(4)
C5 H5 0.9500
C6 C11 1.495(3)
C7 H7A 0.9900
C7 H7B 0.9900
C8 C10 1.517(4)
C8 C9 1.517(4)
C8 H8 1.0000
C9 H9A 0.9800
C9 H9B 0.9800
C9 H9C 0.9800
C10 H10A 0.9800
C10 H10B 0.9800
C10 H10C 0.9800
C11 H11A 0.9900
C11 H11B 0.9900
C12 C14 1.516(4)
C12 C13 1.516(4)
C12 H12 1.0000
C13 H13A 0.9800
C13 H13B 0.9800
C13 H13C 0.9800
C14 H14A 0.9800
C14 H14B 0.9800
C14 H14C 0.9800
C15 C19 1.427(4)
C15 C16 1.437(4)
C15 C20 1.492(4)
C16 C17 1.429(4)
C16 C21 1.490(4)
C17 C18 1.423(4)
C17 C22 1.498(4)
C18 C19 1.424(4)
C18 C23 1.502(4)
C19 C24 1.495(4)
C20 H20A 0.9800
C20 H20B 0.9800
C20 H20C 0.9800
C21 H21A 0.9800
C21 H21B 0.9800
C21 H21C 0.9800
C22 H22A 0.9800
C22 H22B 0.9800
C22 H22C 0.9800
C23 H23A 0.9800
C23 H23B 0.9800
C23 H23C 0.9800
C24 H24A 0.9800
C24 H24B 0.9800
C24 H24C 0.9800
F1 B1 1.374(4)
F2A B1 1.367(5)
F3A B1 1.438(4)
F4A B1 1.336(4)
F2B B1 1.345(5)
F3B B1 1.324(5)
F4B B1 1.435(5)

loop_
_geom_torsion_atom_site_label_1
_geom_torsion_atom_site_label_2
_geom_torsion_atom_site_label_3
_geom_torsion_atom_site_label_4
_geom_torsion
C1 Pd1 S1 C7 -11.59(11)
Cl1 Pd1 S1 C7 164.54(9)
C1 Pd1 S1 C8 92.53(12)
Cl1 Pd1 S1 C8 -91.35(10)
C1 Pd1 S2 C11 -12.87(11)
Cl1 Pd1 S2 C11 171.03(9)
C1 Pd1 S2 C12 -119.23(12)
Cl1 Pd1 S2 C12 64.67(10)
S1 Pd1 C1 C6 -175.45(19)
S2 Pd1 C1 C6 5.13(18)
S1 Pd1 C1 C2 11.70(18)
S2 Pd1 C1 C2 -167.72(19)
S1 Pd1 C1 Ru1 98.44(13)
S2 Pd1 C1 Ru1 -80.98(13)
C18 Ru1 C1 C6 -49.7(3)
C19 Ru1 C1 C6 -178.2(2)
C15 Ru1 C1 C6 -151.73(15)
C16 Ru1 C1 C6 -111.65(15)
C17 Ru1 C1 C6 -72.96(17)
C5 Ru1 C1 C6 29.06(14)
C4 Ru1 C1 C6 66.00(15)
C3 Ru1 C1 C6 102.55(16)
C2 Ru1 C1 C6 131.3(2)
C18 Ru1 C1 C2 179.0(3)
C19 Ru1 C1 C2 50.6(3)
C15 Ru1 C1 C2 77.00(17)
C16 Ru1 C1 C2 117.08(15)
C17 Ru1 C1 C2 155.78(15)
C5 Ru1 C1 C2 -102.21(16)
C4 Ru1 C1 C2 -65.27(15)
C6 Ru1 C1 C2 -131.3(2)
C3 Ru1 C1 C2 -28.72(14)
C18 Ru1 C1 Pd1 64.9(3)
C19 Ru1 C1 Pd1 -63.6(3)
C15 Ru1 C1 Pd1 -37.16(19)
C16 Ru1 C1 Pd1 2.93(17)
C17 Ru1 C1 Pd1 41.62(19)
C5 Ru1 C1 Pd1 143.63(17)
C4 Ru1 C1 Pd1 -179.43(16)
C6 Ru1 C1 Pd1 114.6(2)
C3 Ru1 C1 Pd1 -142.87(17)
C2 Ru1 C1 Pd1 -114.2(2)
C6 C1 C2 C3 0.1(3)
Pd1 C1 C2 C3 173.18(18)
Ru1 C1 C2 C3 53.6(2)
C6 C1 C2 C7 -180.0(2)
Pd1 C1 C2 C7 -6.9(3)
Ru1 C1 C2 C7 -126.5(2)
C6 C1 C2 Ru1 -53.5(2)
Pd1 C1 C2 Ru1 119.56(16)
C18 Ru1 C2 C3 48.3(4)
C19 Ru1 C2 C3 69.61(18)
C15 Ru1 C2 C3 107.87(16)
C16 Ru1 C2 C3 147.62(15)
C17 Ru1 C2 C3 173.5(2)
C5 Ru1 C2 C3 -65.78(16)
C4 Ru1 C2 C3 -28.90(15)
C6 Ru1 C2 C3 -102.95(16)
C1 Ru1 C2 C3 -132.7(2)
C18 Ru1 C2 C1 -179.0(3)
C19 Ru1 C2 C1 -157.72(14)
C15 Ru1 C2 C1 -119.47(15)
C16 Ru1 C2 C1 -79.72(17)
C17 Ru1 C2 C1 -53.8(3)
C5 Ru1 C2 C1 66.88(15)
C4 Ru1 C2 C1 103.76(16)
C6 Ru1 C2 C1 29.71(14)
C3 Ru1 C2 C1 132.7(2)
C18 Ru1 C2 C7 -65.1(4)
C19 Ru1 C2 C7 -43.9(3)
C15 Ru1 C2 C7 -5.6(3)
C16 Ru1 C2 C7 34.1(3)
C17 Ru1 C2 C7 60.0(4)
C5 Ru1 C2 C7 -179.3(2)
C4 Ru1 C2 C7 -142.4(3)
C6 Ru1 C2 C7 143.6(3)
C3 Ru1 C2 C7 -113.5(3)
C1 Ru1 C2 C7 113.9(3)
C1 C2 C3 C4 0.0(4)
C7 C2 C3 C4 -179.9(2)
Ru1 C2 C3 C4 54.1(2)
C1 C2 C3 Ru1 -54.1(2)
C7 C2 C3 Ru1 126.1(2)
C18 Ru1 C3 C4 65.23(19)
C19 Ru1 C3 C4 100.73(16)
C15 Ru1 C3 C4 140.85(15)
C16 Ru1 C3 C4 168.01(17)
C17 Ru1 C3 C4 59.7(5)
C5 Ru1 C3 C4 -29.24(15)
C6 Ru1 C3 C4 -66.50(16)
C2 Ru1 C3 C4 -132.5(2)
C1 Ru1 C3 C4 -103.60(17)
C18 Ru1 C3 C2 -162.29(15)
C19 Ru1 C3 C2 -126.80(15)
C15 Ru1 C3 C2 -86.68(16)
C16 Ru1 C3 C2 -59.5(2)
C17 Ru1 C3 C2 -167.8(4)
C5 Ru1 C3 C2 103.23(16)
C4 Ru1 C3 C2 132.5(2)
C6 Ru1 C3 C2 65.97(15)
C1 Ru1 C3 C2 28.87(14)
C2 C3 C4 C5 -0.2(4)
Ru1 C3 C4 C5 54.4(2)
C2 C3 C4 Ru1 -54.6(2)
C18 Ru1 C4 C3 -132.27(16)
C19 Ru1 C4 C3 -91.90(16)
C15 Ru1 C4 C3 -61.5(2)
C17 Ru1 C4 C3 -164.14(15)
C5 Ru1 C4 C3 132.1(2)
C6 Ru1 C4 C3 102.47(17)
C2 Ru1 C4 C3 28.86(15)
C1 Ru1 C4 C3 65.53(15)
C18 Ru1 C4 C5 95.66(16)
C19 Ru1 C4 C5 136.02(15)
C15 Ru1 C4 C5 166.42(16)
C17 Ru1 C4 C5 63.8(2)
C6 Ru1 C4 C5 -29.60(15)
C3 Ru1 C4 C5 -132.1(2)
C2 Ru1 C4 C5 -103.22(17)
C1 Ru1 C4 C5 -66.55(16)
C3 C4 C5 C6 0.3(4)
Ru1 C4 C5 C6 55.0(2)
C3 C4 C5 Ru1 -54.7(2)
C18 Ru1 C5 C4 -96.75(16)
C19 Ru1 C5 C4 -62.9(2)
C16 Ru1 C5 C4 -166.19(17)
C17 Ru1 C5 C4 -137.01(15)
C6 Ru1 C5 C4 131.6(2)
C3 Ru1 C5 C4 29.07(15)
C2 Ru1 C5 C4 65.66(16)
C1 Ru1 C5 C4 102.63(16)
C18 Ru1 C5 C6 131.67(15)
C19 Ru1 C5 C6 165.54(14)
C16 Ru1 C5 C6 62.2(2)
C17 Ru1 C5 C6 91.41(16)
C4 Ru1 C5 C6 -131.6(2)
C3 Ru1 C5 C6 -102.51(16)
C2 Ru1 C5 C6 -65.92(15)
C1 Ru1 C5 C6 -28.94(14)
C4 C5 C6 C1 -0.1(4)
Ru1 C5 C6 C1 54.8(2)
C4 C5 C6 C11 179.1(2)
Ru1 C5 C6 C11 -126.0(2)
C4 C5 C6 Ru1 -54.9(2)
C2 C1 C6 C5 -0.1(3)
Pd1 C1 C6 C5 -173.09(18)
Ru1 C1 C6 C5 -54.0(2)
C2 C1 C6 C11 -179.3(2)
Pd1 C1 C6 C11 7.7(3)
Ru1 C1 C6 C11 126.8(2)
C2 C1 C6 Ru1 53.9(2)
Pd1 C1 C6 Ru1 -119.10(16)
C18 Ru1 C6 C5 -65.89(18)
C19 Ru1 C6 C5 -50.6(4)
C15 Ru1 C6 C5 -172.14(19)
C16 Ru1 C6 C5 -143.12(15)
C17 Ru1 C6 C5 -102.85(16)
C4 Ru1 C6 C5 29.43(15)
C3 Ru1 C6 C5 66.23(15)
C2 Ru1 C6 C5 102.90(16)
C1 Ru1 C6 C5 132.5(2)
C18 Ru1 C6 C1 161.61(14)
C19 Ru1 C6 C1 176.9(4)
C15 Ru1 C6 C1 55.4(3)
C16 Ru1 C6 C1 84.39(16)
C17 Ru1 C6 C1 124.65(15)
C5 Ru1 C6 C1 -132.5(2)
C4 Ru1 C6 C1 -103.07(16)
C3 Ru1 C6 C1 -66.26(15)
C2 Ru1 C6 C1 -29.60(14)
C18 Ru1 C6 C11 47.6(3)
C19 Ru1 C6 C11 62.9(5)
C15 Ru1 C6 C11 -58.6(3)
C16 Ru1 C6 C11 -29.6(3)
C17 Ru1 C6 C11 10.7(3)
C5 Ru1 C6 C11 113.5(3)
C4 Ru1 C6 C11 142.9(3)
C3 Ru1 C6 C11 179.8(2)
C2 Ru1 C6 C11 -143.6(3)
C1 Ru1 C6 C11 -114.0(3)
C3 C2 C7 S1 175.20(19)
C1 C2 C7 S1 -4.7(3)
Ru1 C2 C7 S1 -95.3(2)
C8 S1 C7 C2 -96.0(2)
Pd1 S1 C7 C2 11.37(19)
C7 S1 C8 C10 -173.3(2)
Pd1 S1 C8 C10 82.2(2)
C7 S1 C8 C9 61.3(2)
Pd1 S1 C8 C9 -43.2(2)
C5 C6 C11 S2 161.64(19)
C1 C6 C11 S2 -19.2(3)
Ru1 C6 C11 S2 72.2(3)
C12 S2 C11 C6 133.80(19)
Pd1 S2 C11 C6 19.51(19)
C11 S2 C12 C14 162.5(2)
Pd1 S2 C12 C14 -90.9(2)
C11 S2 C12 C13 -72.3(2)
Pd1 S2 C12 C13 34.3(2)
C18 Ru1 C15 C19 37.34(15)
C16 Ru1 C15 C19 117.1(2)
C17 Ru1 C15 C19 79.83(17)
C4 Ru1 C15 C19 -50.4(2)
C6 Ru1 C15 C19 160.92(18)
C3 Ru1 C15 C19 -85.99(17)
C2 Ru1 C15 C19 -125.04(16)
C1 Ru1 C15 C19 -163.21(14)
C18 Ru1 C15 C16 -79.76(17)
C19 Ru1 C15 C16 -117.1(2)
C17 Ru1 C15 C16 -37.27(16)
C4 Ru1 C15 C16 -167.46(16)
C6 Ru1 C15 C16 43.8(3)
C3 Ru1 C15 C16 156.91(15)
C2 Ru1 C15 C16 117.86(16)
C1 Ru1 C15 C16 79.69(18)
C18 Ru1 C15 C20 157.9(3)
C19 Ru1 C15 C20 120.6(3)
C16 Ru1 C15 C20 -122.3(3)
C17 Ru1 C15 C20 -159.6(3)
C4 Ru1 C15 C20 70.2(3)
C6 Ru1 C15 C20 -78.5(3)
C3 Ru1 C15 C20 34.6(3)
C2 Ru1 C15 C20 -4.5(3)
C1 Ru1 C15 C20 -42.6(3)
C19 C15 C16 C17 -0.4(3)
C20 C15 C16 C17 -177.1(2)
Ru1 C15 C16 C17 61.39(17)
C19 C15 C16 C21 175.5(3)
C20 C15 C16 C21 -1.1(4)
Ru1 C15 C16 C21 -122.7(3)
C19 C15 C16 Ru1 -61.79(17)
C20 C15 C16 Ru1 121.5(3)
C18 Ru1 C16 C17 -37.42(16)
C19 Ru1 C16 C17 -80.15(17)
C15 Ru1 C16 C17 -118.0(2)
C5 Ru1 C16 C17 47.1(2)
C6 Ru1 C16 C17 84.53(17)
C3 Ru1 C16 C17 -159.94(18)
C2 Ru1 C16 C17 162.91(15)
C1 Ru1 C16 C17 124.07(16)
C18 Ru1 C16 C15 80.58(17)
C19 Ru1 C16 C15 37.85(15)
C17 Ru1 C16 C15 118.0(2)
C5 Ru1 C16 C15 165.07(16)
C6 Ru1 C16 C15 -157.47(15)
C3 Ru1 C16 C15 -41.9(3)
C2 Ru1 C16 C15 -79.10(17)
C1 Ru1 C16 C15 -117.93(16)
C18 Ru1 C16 C21 -158.3(3)
C19 Ru1 C16 C21 159.0(3)
C15 Ru1 C16 C21 121.2(3)
C17 Ru1 C16 C21 -120.9(3)
C5 Ru1 C16 C21 -73.8(3)
C6 Ru1 C16 C21 -36.3(3)
C3 Ru1 C16 C21 79.2(3)
C2 Ru1 C16 C21 42.1(3)
C1 Ru1 C16 C21 3.2(3)
C15 C16 C17 C18 0.1(3)
C21 C16 C17 C18 -175.9(2)
Ru1 C16 C17 C18 61.17(18)
C15 C16 C17 C22 176.0(3)
C21 C16 C17 C22 0.1(4)
Ru1 C16 C17 C22 -122.9(3)
C15 C16 C17 Ru1 -61.09(17)
C21 C16 C17 Ru1 123.0(3)
C19 Ru1 C17 C18 -37.51(15)
C15 Ru1 C17 C18 -80.26(17)
C16 Ru1 C17 C18 -117.8(2)
C5 Ru1 C17 C18 90.55(17)
C4 Ru1 C17 C18 54.6(2)
C6 Ru1 C17 C18 130.42(15)
C3 Ru1 C17 C18 7.0(5)
C2 Ru1 C17 C18 -155.2(2)
C1 Ru1 C17 C18 168.07(14)
C18 Ru1 C17 C16 117.8(2)
C19 Ru1 C17 C16 80.31(17)
C15 Ru1 C17 C16 37.57(16)
C5 Ru1 C17 C16 -151.63(15)
C4 Ru1 C17 C16 172.44(15)
C6 Ru1 C17 C16 -111.76(16)
C3 Ru1 C17 C16 124.8(4)
C2 Ru1 C17 C16 -37.4(3)
C1 Ru1 C17 C16 -74.11(18)
C18 Ru1 C17 C22 -121.6(3)
C19 Ru1 C17 C22 -159.1(3)
C15 Ru1 C17 C22 158.2(3)
C16 Ru1 C17 C22 120.6(3)
C5 Ru1 C17 C22 -31.0(3)
C4 Ru1 C17 C22 -66.9(3)
C6 Ru1 C17 C22 8.9(3)
C3 Ru1 C17 C22 -114.6(5)
C2 Ru1 C17 C22 83.2(4)
C1 Ru1 C17 C22 46.5(3)
C16 C17 C18 C19 0.3(3)
C22 C17 C18 C19 -175.6(3)
Ru1 C17 C18 C19 61.73(18)
C16 C17 C18 C23 178.4(3)
C22 C17 C18 C23 2.4(4)
Ru1 C17 C18 C23 -120.2(3)
C16 C17 C18 Ru1 -61.44(18)
C22 C17 C18 Ru1 122.6(3)
C19 Ru1 C18 C17 117.8(2)
C15 Ru1 C18 C17 80.43(17)
C16 Ru1 C18 C17 37.47(16)
C5 Ru1 C18 C17 -103.66(16)
C4 Ru1 C18 C17 -142.89(16)
C6 Ru1 C18 C17 -67.98(19)
C3 Ru1 C18 C17 -178.00(15)
C2 Ru1 C18 C17 146.6(3)
C1 Ru1 C18 C17 -31.6(4)
C15 Ru1 C18 C19 -37.40(15)
C16 Ru1 C18 C19 -80.37(17)
C17 Ru1 C18 C19 -117.8(2)
C5 Ru1 C18 C19 138.51(15)
C4 Ru1 C18 C19 99.28(16)
C6 Ru1 C18 C19 174.19(14)
C3 Ru1 C18 C19 64.16(19)
C2 Ru1 C18 C19 28.7(4)
C1 Ru1 C18 C19 -149.4(3)
C19 Ru1 C18 C23 -119.8(3)
C15 Ru1 C18 C23 -157.2(3)
C16 Ru1 C18 C23 159.8(3)
C17 Ru1 C18 C23 122.4(3)
C5 Ru1 C18 C23 18.7(3)
C4 Ru1 C18 C23 -20.5(3)
C6 Ru1 C18 C23 54.4(3)
C3 Ru1 C18 C23 -55.6(3)
C2 Ru1 C18 C23 -91.1(4)
C1 Ru1 C18 C23 90.8(4)
C17 C18 C19 C15 -0.5(3)
C23 C18 C19 C15 -178.7(2)
Ru1 C18 C19 C15 61.50(17)
C17 C18 C19 C24 176.0(2)
C23 C18 C19 C24 -2.1(4)
Ru1 C18 C19 C24 -121.9(3)
C17 C18 C19 Ru1 -62.04(18)
C23 C18 C19 Ru1 119.8(3)
C16 C15 C19 C18 0.6(3)
C20 C15 C19 C18 177.3(2)
Ru1 C15 C19 C18 -61.42(17)
C16 C15 C19 C24 -175.9(2)
C20 C15 C19 C24 0.8(4)
Ru1 C15 C19 C24 122.1(3)
C16 C15 C19 Ru1 62.00(17)
C20 C15 C19 Ru1 -121.3(3)
C15 Ru1 C19 C18 118.0(2)
C16 Ru1 C19 C18 80.02(17)
C17 Ru1 C19 C18 37.39(15)
C5 Ru1 C19 C18 -59.3(2)
C4 Ru1 C19 C18 -94.25(16)
C6 Ru1 C19 C18 -19.4(5)
C3 Ru1 C19 C18 -133.23(16)
C2 Ru1 C19 C18 -169.32(15)
C1 Ru1 C19 C18 155.9(2)
C18 Ru1 C19 C15 -118.0(2)
C16 Ru1 C19 C15 -38.02(16)
C17 Ru1 C19 C15 -80.65(17)
C5 Ru1 C19 C15 -177.35(15)
C4 Ru1 C19 C15 147.71(16)
C6 Ru1 C19 C15 -137.5(4)
C3 Ru1 C19 C15 108.73(16)
C2 Ru1 C19 C15 72.64(18)
C1 Ru1 C19 C15 37.8(3)
C18 Ru1 C19 C24 120.1(3)
C15 Ru1 C19 C24 -121.9(3)
C16 Ru1 C19 C24 -159.9(3)
C17 Ru1 C19 C24 157.5(3)
C5 Ru1 C19 C24 60.8(3)
C4 Ru1 C19 C24 25.8(3)
C6 Ru1 C19 C24 100.6(4)
C3 Ru1 C19 C24 -13.1(3)
C2 Ru1 C19 C24 -49.2(3)
C1 Ru1 C19 C24 -84.1(3)
